data_4075069
loop_
_publ_author_name
'Hirotsu, Masakazu'
'Nunokawa, Takehiko'
'Ueno, Keiji'

_publ_section_title
;
 Synthesis and Reactivity of a Donor-Free (Silyl)(silylene)molybdenum
 Complex:&#x00A0; Novel Insertion Reaction of an Isocyanide into a
 Si&#x2212;C Bond
;
_journal_issue 7
_journal_name_full Organometallics
_journal_page_first 1554
_journal_paper_doi 10.1021/om060022f
_journal_volume 25
_journal_year 2006
_chemical_formula_sum 'C42 H63 Mo N O2 Si2'
_chemical_formula_weight 766.05
_chemical_name_systematic
;
 ?
;
_space_group_IT_number 14
_symmetry_cell_setting monoclinic
_symmetry_space_group_name_Hall '-P 2yn'
_symmetry_space_group_name_H-M 'P 1 21/n 1'
_atom_sites_solution_hydrogens geom
_atom_sites_solution_primary heavy
_atom_sites_solution_secondary difmap
_audit_creation_method SHELXL-97
_cell_angle_alpha 90.00
_cell_angle_beta 104.986(2)
_cell_angle_gamma 90.00
_cell_formula_units_Z 4
_cell_length_a 13.5552(8)
_cell_length_b 12.8074(7)
_cell_length_c 24.5519(17)
_cell_measurement_reflns_used 14206
_cell_measurement_temperature 133(2)
_cell_measurement_theta_max 64.06
_cell_measurement_theta_min 3.11
_cell_volume 4117.4(4)
_computing_structure_refinement 'SHELXL-97 (Sheldrick, 1997)'
_diffrn_ambient_temperature 133(2)
_diffrn_detector_area_resol_mean 10
_diffrn_measured_fraction_theta_full 0.972
_diffrn_measured_fraction_theta_max 0.972
_diffrn_measurement_device_type 'Rigaku RAXIS-IV'
_diffrn_radiation_monochromator graphite
_diffrn_radiation_source rotating-anode
_diffrn_radiation_type MoK\a
_diffrn_radiation_wavelength 0.71073
_diffrn_reflns_av_R_equivalents 0.0458
_diffrn_reflns_av_sigmaI/netI 0.0553
_diffrn_reflns_limit_h_max 17
_diffrn_reflns_limit_h_min -17
_diffrn_reflns_limit_k_max 16
_diffrn_reflns_limit_k_min -16
_diffrn_reflns_limit_l_max 31
_diffrn_reflns_limit_l_min -23
_diffrn_reflns_number 27704
_diffrn_reflns_theta_full 27.50
_diffrn_reflns_theta_max 27.50
_diffrn_reflns_theta_min 1.72
_exptl_absorpt_coefficient_mu 0.411
_exptl_absorpt_correction_type none
_exptl_crystal_colour yellow
_exptl_crystal_density_diffrn 1.236
_exptl_crystal_density_method 'not measured'
_exptl_crystal_description prism
_exptl_crystal_F_000 1632
_exptl_crystal_size_max 0.25
_exptl_crystal_size_mid 0.12
_exptl_crystal_size_min 0.10
_refine_diff_density_max 0.816
_refine_diff_density_min -1.805
_refine_diff_density_rms 0.132
_refine_ls_extinction_method none
_refine_ls_goodness_of_fit_ref 1.296
_refine_ls_hydrogen_treatment mixed
_refine_ls_matrix_type full
_refine_ls_number_parameters 452
_refine_ls_number_reflns 9202
_refine_ls_number_restraints 0
_refine_ls_restrained_S_all 1.296
_refine_ls_R_factor_all 0.0852
_refine_ls_R_factor_gt 0.0754
_refine_ls_shift/su_max 0.007
_refine_ls_shift/su_mean 0.000
_refine_ls_structure_factor_coef Fsqd
_refine_ls_weighting_details 'calc w=1/[\s^2^(Fo^2^)+(0.0864P)^2^+8.2426P] where P=(Fo^2^+2Fc^2^)/3'
_refine_ls_weighting_scheme calc
_refine_ls_wR_factor_gt 0.1858
_refine_ls_wR_factor_ref 0.2158
_reflns_number_gt 8799
_reflns_number_total 9202
_reflns_threshold_expression >2sigma(I)
_cod_data_source_file om060022fsi20060109_123825.cif
_cod_data_source_block mosi-nc
_cod_depositor_comments
;
The following automatic conversions were performed:

'_symmetry_cell_setting' value 'Monoclinic' changed to 'monoclinic'
according to /home/saulius/struct/CIF-dictionaries/cif_core.dic
dictionary named 'cif_core.dic' version 2.4.1 from
2010-06-29.

'_atom_sites_solution_primary' value 'Heavy' changed to
'heavy' according to
/home/saulius/struct/CIF-dictionaries/cif_core.dic dictionary named
'cif_core.dic' version 2.4.1 from 2010-06-29.

Automatic conversion script
Id: cif_fix_values 1715 2011-07-08 13:25:40Z adriana 
;
_cod_original_sg_symbol_H-M P2/n
_cod_database_code 4075069

loop_
_symmetry_equiv_pos_as_xyz
'x, y, z'
'-x+1/2, y+1/2, -z+1/2'
'-x, -y, -z'
'x-1/2, -y-1/2, z-1/2'

loop_
_atom_site_label
_atom_site_type_symbol
_atom_site_fract_x
_atom_site_fract_y
_atom_site_fract_z
_atom_site_U_iso_or_equiv
_atom_site_adp_type
_atom_site_occupancy
_atom_site_symmetry_multiplicity
_atom_site_calc_flag
_atom_site_refinement_flags
Mo Mo 0.99957(3) 0.08147(3) 0.212310(17) 0.02363(14) Uani 1 1 d .
Si2 Si 0.99334(9) 0.07484(9) 0.31084(6) 0.0228(3) Uani 1 1 d .
Si1 Si 1.03730(11) -0.09510(11) 0.16920(7) 0.0341(3) Uani 1 1 d .
C31 C 1.1418(5) 0.4426(5) 0.4479(3) 0.0440(13) Uani 1 1 d .
H31A H 1.1699 0.5098 0.4607 0.066 Uiso 1 1 calc R
H31B H 1.1914 0.4026 0.4352 0.066 Uiso 1 1 calc R
H31C H 1.1243 0.4066 0.4784 0.066 Uiso 1 1 calc R
C4 C 1.0668(5) -0.2064(4) 0.2213(3) 0.0450(14) Uani 1 1 d .
H4A H 1.0054 -0.2274 0.2309 0.067 Uiso 1 1 calc R
H4B H 1.1164 -0.1841 0.2547 0.067 Uiso 1 1 calc R
H4C H 1.0936 -0.2642 0.2048 0.067 Uiso 1 1 calc R
C22 C 0.8828(4) -0.0204(4) 0.4496(2) 0.0364(11) Uani 1 1 d .
H22A H 0.9407 -0.0028 0.4358 0.055 Uiso 1 1 calc R
H22B H 0.8822 -0.0943 0.4561 0.055 Uiso 1 1 calc R
H22C H 0.8870 0.0162 0.4843 0.055 Uiso 1 1 calc R
N N 0.9447(3) 0.1740(3) 0.35760(17) 0.0238(8) Uani 1 1 d .
O1 O 1.2194(3) 0.0059(3) 0.27145(17) 0.0375(8) Uani 1 1 d .
O2 O 0.8268(3) -0.0765(3) 0.21865(18) 0.0380(9) Uani 1 1 d .
C11 C 1.1841(3) 0.0306(3) 0.39381(19) 0.0229(8) Uani 1 1 d .
C14 C 1.2193(4) 0.1391(4) 0.3819(2) 0.0322(10) Uani 1 1 d .
H14A H 1.2195 0.1843 0.4131 0.048 Uiso 1 1 calc R
H14B H 1.1736 0.1665 0.3483 0.048 Uiso 1 1 calc R
H14C H 1.2870 0.1350 0.3767 0.048 Uiso 1 1 calc R
C16 C 0.7854(4) 0.0663(3) 0.3575(2) 0.0260(9) Uani 1 1 d .
C15 C 0.8826(3) 0.0961(3) 0.34382(19) 0.0233(9) Uani 1 1 d .
C25 C 0.9483(3) 0.2685(3) 0.39566(19) 0.0245(9) Uani 1 1 d .
C6 C 1.0856(3) -0.0072(3) 0.36602(19) 0.0234(9) Uani 1 1 d .
C10 C 1.2526(4) -0.0314(4) 0.4324(2) 0.0280(9) Uani 1 1 d .
H10 H 1.3170 -0.0051 0.4497 0.034 Uiso 1 1 calc R
C9 C 1.2272(4) -0.1320(4) 0.4458(2) 0.0294(10) Uani 1 1 d .
C24 C 0.6914(4) 0.1440(4) 0.2637(2) 0.0327(10) Uani 1 1 d .
H24A H 0.6277 0.1305 0.2365 0.049 Uiso 1 1 calc R
H24B H 0.7466 0.1187 0.2495 0.049 Uiso 1 1 calc R
H24C H 0.6990 0.2178 0.2703 0.049 Uiso 1 1 calc R
C19 C 0.5997(4) 0.0086(4) 0.3799(3) 0.0347(11) Uani 1 1 d .
C12 C 0.9602(4) -0.1609(4) 0.3491(2) 0.0341(11) Uani 1 1 d .
H12A H 0.9672 -0.1960 0.3158 0.051 Uiso 1 1 calc R
H12B H 0.9084 -0.1081 0.3388 0.051 Uiso 1 1 calc R
H12C H 0.9411 -0.2105 0.3739 0.051 Uiso 1 1 calc R
C17 C 0.7862(4) 0.0106(4) 0.4067(2) 0.0286(10) Uani 1 1 d .
C42 C 1.1744(4) 0.1992(5) 0.1504(3) 0.0416(13) Uani 1 1 d .
H42A H 1.1809 0.1452 0.1245 0.062 Uiso 1 1 calc R
H42B H 1.2218 0.1867 0.1863 0.062 Uiso 1 1 calc R
H42C H 1.1888 0.2657 0.1361 0.062 Uiso 1 1 calc R
C21 C 0.6926(4) 0.0891(3) 0.3181(2) 0.0262(9) Uani 1 1 d .
C37 C 1.0672(4) 0.1995(4) 0.1573(2) 0.0294(10) Uani 1 1 d .
C27 C 1.0458(4) 0.4567(4) 0.3992(2) 0.0307(10) Uani 1 1 d .
C38 C 1.1043(4) 0.3274(4) 0.2424(2) 0.0377(12) Uani 1 1 d .
H38A H 1.1686 0.2932 0.2574 0.057 Uiso 1 1 calc R
H38B H 1.0729 0.3419 0.2725 0.057 Uiso 1 1 calc R
H38C H 1.1152 0.3916 0.2247 0.057 Uiso 1 1 calc R
C7 C 1.0610(4) -0.1105(4) 0.3788(2) 0.0277(9) Uani 1 1 d .
C26 C 1.0053(4) 0.3521(3) 0.3697(2) 0.0267(9) Uani 1 1 d .
H26A H 0.9601 0.3705 0.3335 0.032 Uiso 1 1 calc R
H26B H 1.0636 0.3172 0.3619 0.032 Uiso 1 1 calc R
C34 C 0.9276(4) 0.2491(4) 0.1891(2) 0.0299(10) Uani 1 1 d .
C39 C 0.8609(4) 0.3102(4) 0.2178(3) 0.0402(12) Uani 1 1 d .
H39A H 0.7907 0.3027 0.1971 0.060 Uiso 1 1 calc R
H39B H 0.8797 0.3826 0.2193 0.060 Uiso 1 1 calc R
H39C H 0.8696 0.2842 0.2555 0.060 Uiso 1 1 calc R
C13 C 1.3023(5) -0.1983(4) 0.4877(2) 0.0414(13) Uani 1 1 d .
H13A H 1.3068 -0.1736 0.5252 0.062 Uiso 1 1 calc R
H13B H 1.3683 -0.1939 0.4802 0.062 Uiso 1 1 calc R
H13C H 1.2797 -0.2696 0.4845 0.062 Uiso 1 1 calc R
C18 C 0.6926(4) -0.0185(4) 0.4164(2) 0.0321(10) Uani 1 1 d .
H18 H 0.6927 -0.0572 0.4485 0.038 Uiso 1 1 calc R
C1 C 1.1354(4) 0.0284(4) 0.2513(2) 0.0282(10) Uani 1 1 d .
C30 C 0.8391(4) 0.3003(4) 0.3940(3) 0.0370(12) Uani 1 1 d .
H30A H 0.8047 0.3227 0.3566 0.055 Uiso 1 1 calc R
H30B H 0.8403 0.3565 0.4200 0.055 Uiso 1 1 calc R
H30C H 0.8036 0.2417 0.4043 0.055 Uiso 1 1 calc R
C40 C 0.7822(4) 0.1648(5) 0.1104(3) 0.0481(15) Uani 1 1 d .
H40A H 0.7421 0.1657 0.1374 0.072 Uiso 1 1 calc R
H40B H 0.7766 0.0976 0.0925 0.072 Uiso 1 1 calc R
H40C H 0.7577 0.2176 0.0824 0.072 Uiso 1 1 calc R
C29 C 1.0047(4) 0.2332(4) 0.4544(2) 0.0356(11) Uani 1 1 d .
H29A H 0.9671 0.1781 0.4663 0.053 Uiso 1 1 calc R
H29B H 1.0116 0.2909 0.4800 0.053 Uiso 1 1 calc R
H29C H 1.0713 0.2081 0.4539 0.053 Uiso 1 1 calc R
C36 C 0.9787(4) 0.1560(4) 0.1200(2) 0.0354(11) Uani 1 1 d .
C20 C 0.6003(4) 0.0615(4) 0.3309(2) 0.0313(10) Uani 1 1 d .
H20 H 0.5385 0.0793 0.3059 0.038 Uiso 1 1 calc R
C33 C 1.0358(4) 0.2579(4) 0.1999(2) 0.0278(9) Uani 1 1 d .
C23 C 0.5008(4) -0.0199(5) 0.3937(3) 0.0465(15) Uani 1 1 d .
H23A H 0.4970 -0.0944 0.3973 0.070 Uiso 1 1 calc R
H23B H 0.4443 0.0040 0.3641 0.070 Uiso 1 1 calc R
H23C H 0.4984 0.0125 0.4286 0.070 Uiso 1 1 calc R
C35 C 0.8918(4) 0.1859(4) 0.1397(2) 0.0334(11) Uani 1 1 d .
C41 C 0.9725(6) 0.1098(6) 0.0625(3) 0.0516(15) Uani 1 1 d .
H41A H 0.9683 0.1651 0.0356 0.077 Uiso 1 1 calc R
H41B H 0.9129 0.0665 0.0513 0.077 Uiso 1 1 calc R
H41C H 1.0324 0.0686 0.0641 0.077 Uiso 1 1 calc R
C3 C 0.9296(5) -0.1478(6) 0.1103(3) 0.0572(18) Uani 1 1 d .
H3A H 0.9533 -0.2070 0.0934 0.086 Uiso 1 1 calc R
H3B H 0.9069 -0.0945 0.0824 0.086 Uiso 1 1 calc R
H3C H 0.8738 -0.1685 0.1253 0.086 Uiso 1 1 calc R
C2 C 0.8953(4) -0.0210(4) 0.2180(2) 0.0320(10) Uani 1 1 d .
C5 C 1.1514(5) -0.0914(5) 0.1375(3) 0.0424(13) Uani 1 1 d .
H5A H 1.2102 -0.0663 0.1652 0.064 Uiso 1 1 calc R
H5B H 1.1368 -0.0457 0.1054 0.064 Uiso 1 1 calc R
H5C H 1.1647 -0.1604 0.1259 0.064 Uiso 1 1 calc R
C28 C 0.9642(4) 0.5179(4) 0.4190(3) 0.0431(14) Uani 1 1 d .
H28A H 0.9489 0.4823 0.4503 0.065 Uiso 1 1 calc R
H28B H 0.9034 0.5231 0.3887 0.065 Uiso 1 1 calc R
H28C H 0.9893 0.5867 0.4306 0.065 Uiso 1 1 calc R
C8 C 1.1314(4) -0.1690(4) 0.4184(2) 0.0307(10) Uani 1 1 d .
H8 H 1.1132 -0.2359 0.4268 0.037 Uiso 1 1 calc R
C32 C 1.0761(5) 0.5235(4) 0.3534(3) 0.0406(13) Uani 1 1 d .
H32A H 1.1015 0.5899 0.3691 0.061 Uiso 1 1 calc R
H32B H 1.0174 0.5338 0.3223 0.061 Uiso 1 1 calc R
H32C H 1.1283 0.4880 0.3406 0.061 Uiso 1 1 calc R

loop_
_atom_site_aniso_label
_atom_site_aniso_U_11
_atom_site_aniso_U_22
_atom_site_aniso_U_33
_atom_site_aniso_U_23
_atom_site_aniso_U_13
_atom_site_aniso_U_12
Mo 0.0230(2) 0.0233(2) 0.0269(2) -0.00104(14) 0.01049(16) -0.00194(13)
Si2 0.0223(6) 0.0178(5) 0.0300(7) 0.0005(4) 0.0098(5) 0.0005(4)
Si1 0.0332(7) 0.0317(7) 0.0419(8) -0.0104(6) 0.0181(6) -0.0049(5)
C31 0.043(3) 0.042(3) 0.046(3) -0.013(3) 0.010(3) -0.011(2)
C4 0.047(3) 0.027(3) 0.067(4) -0.009(2) 0.026(3) -0.001(2)
C22 0.032(3) 0.039(3) 0.041(3) 0.004(2) 0.015(2) -0.001(2)
N 0.0222(17) 0.0215(18) 0.028(2) 0.0021(14) 0.0071(15) 0.0006(14)
O1 0.0293(18) 0.043(2) 0.041(2) 0.0004(16) 0.0102(16) 0.0100(15)
O2 0.0351(19) 0.0352(19) 0.048(2) -0.0075(16) 0.0190(17) -0.0155(15)
C11 0.023(2) 0.025(2) 0.021(2) -0.0011(16) 0.0056(16) 0.0004(16)
C14 0.027(2) 0.026(2) 0.044(3) 0.001(2) 0.010(2) -0.0013(18)
C16 0.027(2) 0.023(2) 0.030(2) -0.0016(17) 0.0114(19) 0.0009(17)
C15 0.027(2) 0.026(2) 0.020(2) 0.0022(16) 0.0110(17) 0.0015(17)
C25 0.028(2) 0.024(2) 0.025(2) -0.0037(17) 0.0133(18) -0.0003(17)
C6 0.025(2) 0.025(2) 0.023(2) 0.0015(16) 0.0094(17) 0.0002(16)
C10 0.031(2) 0.033(2) 0.023(2) 0.0024(18) 0.0119(19) 0.0047(19)
C9 0.032(2) 0.029(2) 0.028(2) 0.0014(18) 0.0095(19) 0.0121(19)
C24 0.031(2) 0.033(2) 0.033(3) 0.003(2) 0.006(2) -0.0019(19)
C19 0.033(3) 0.029(2) 0.049(3) -0.014(2) 0.023(2) -0.010(2)
C12 0.037(3) 0.022(2) 0.044(3) 0.000(2) 0.012(2) -0.0057(19)
C17 0.029(2) 0.030(2) 0.030(2) -0.0032(18) 0.013(2) -0.0032(18)
C42 0.038(3) 0.050(3) 0.045(3) 0.003(3) 0.025(3) -0.006(2)
C21 0.027(2) 0.019(2) 0.035(3) -0.0046(17) 0.0136(19) -0.0016(16)
C37 0.028(2) 0.037(3) 0.025(2) 0.0017(19) 0.0097(19) -0.0059(19)
C27 0.034(2) 0.026(2) 0.035(3) -0.0089(19) 0.013(2) -0.0035(19)
C38 0.047(3) 0.033(3) 0.036(3) 0.002(2) 0.015(2) -0.010(2)
C7 0.030(2) 0.022(2) 0.035(3) 0.0010(18) 0.015(2) 0.0038(18)
C26 0.034(2) 0.022(2) 0.027(2) -0.0033(17) 0.0131(19) 0.0011(18)
C34 0.030(2) 0.026(2) 0.036(3) 0.0090(19) 0.013(2) 0.0010(18)
C39 0.046(3) 0.032(3) 0.047(3) 0.011(2) 0.021(3) 0.009(2)
C13 0.050(3) 0.041(3) 0.034(3) 0.005(2) 0.012(2) 0.014(2)
C18 0.036(3) 0.032(2) 0.033(3) -0.0048(19) 0.017(2) -0.005(2)
C1 0.028(2) 0.026(2) 0.036(3) -0.0015(18) 0.018(2) 0.0031(17)
C30 0.031(3) 0.033(3) 0.052(3) -0.009(2) 0.020(2) 0.004(2)
C40 0.037(3) 0.058(4) 0.046(4) 0.011(3) 0.003(3) -0.004(3)
C29 0.046(3) 0.029(2) 0.030(3) -0.0017(19) 0.008(2) 0.000(2)
C36 0.035(3) 0.038(3) 0.034(3) 0.001(2) 0.009(2) -0.001(2)
C20 0.025(2) 0.029(2) 0.042(3) -0.008(2) 0.013(2) -0.0010(18)
C33 0.030(2) 0.025(2) 0.028(2) 0.0052(18) 0.0077(19) -0.0043(18)
C23 0.034(3) 0.056(4) 0.060(4) -0.017(3) 0.032(3) -0.013(2)
C35 0.032(2) 0.035(3) 0.032(3) 0.008(2) 0.007(2) -0.001(2)
C41 0.066(4) 0.063(4) 0.028(3) 0.002(3) 0.015(3) -0.005(3)
C3 0.053(4) 0.058(4) 0.067(5) -0.036(3) 0.027(3) -0.016(3)
C2 0.035(3) 0.029(2) 0.035(3) -0.0021(19) 0.014(2) 0.006(2)
C5 0.040(3) 0.046(3) 0.049(3) -0.012(3) 0.027(3) -0.001(2)
C28 0.038(3) 0.030(3) 0.066(4) -0.011(2) 0.024(3) 0.000(2)
C8 0.039(3) 0.021(2) 0.036(3) 0.0028(18) 0.018(2) 0.0031(18)
C32 0.043(3) 0.026(2) 0.056(4) -0.005(2) 0.019(3) -0.001(2)

loop_
_atom_type_symbol
_atom_type_description
_atom_type_scat_dispersion_real
_atom_type_scat_dispersion_imag
_atom_type_scat_source
C C 0.0033 0.0016 'International Tables Vol C Tables 4.2.6.8 and 6.1.1.4'
H H 0.0000 0.0000 'International Tables Vol C Tables 4.2.6.8 and 6.1.1.4'
Mo Mo -1.6832 0.6857 'International Tables Vol C Tables 4.2.6.8 and 6.1.1.4'
O O 0.0106 0.0060 'International Tables Vol C Tables 4.2.6.8 and 6.1.1.4'
Si Si 0.0817 0.0704 'International Tables Vol C Tables 4.2.6.8 and 6.1.1.4'
N N 0.0061 0.0033 'International Tables Vol C Tables 4.2.6.8 and 6.1.1.4'

loop_
_geom_angle_atom_site_label_1
_geom_angle_atom_site_label_2
_geom_angle_atom_site_label_3
_geom_angle
C2 Mo C1 109.6(2)
C2 Mo C33 146.34(18)
C1 Mo C33 101.27(18)
C2 Mo C37 149.6(2)
C1 Mo C37 92.68(18)
C33 Mo C37 35.48(17)
C2 Mo C34 111.40(18)
C1 Mo C34 135.07(18)
C33 Mo C34 35.21(16)
C37 Mo C34 58.60(17)
C2 Mo C35 96.6(2)
C1 Mo C35 150.40(19)
C33 Mo C35 58.30(17)
C37 Mo C35 58.05(17)
C34 Mo C35 34.99(18)
C2 Mo C36 114.9(2)
C1 Mo C36 117.63(19)
C33 Mo C36 58.23(17)
C37 Mo C36 34.65(17)
C34 Mo C36 58.14(18)
C35 Mo C36 34.78(18)
C2 Mo Si2 72.31(16)
C1 Mo Si2 76.89(14)
C33 Mo Si2 102.95(12)
C37 Mo Si2 134.86(13)
C34 Mo Si2 98.78(13)
C35 Mo Si2 125.77(14)
C36 Mo Si2 156.90(13)
C2 Mo Si1 70.63(14)
C1 Mo Si1 68.87(14)
C33 Mo Si1 135.49(13)
C37 Mo Si1 100.20(13)
C34 Mo Si1 143.35(14)
C35 Mo Si1 109.17(14)
C36 Mo Si1 87.11(14)
Si2 Mo Si1 115.66(5)
C15 Si2 C6 102.8(2)
C15 Si2 N 39.33(17)
C6 Si2 N 101.63(18)
C15 Si2 Mo 130.55(15)
C6 Si2 Mo 122.61(14)
N Si2 Mo 131.87(13)
C4 Si1 C3 103.6(3)
C4 Si1 C5 104.1(3)
C3 Si1 C5 104.2(3)
C4 Si1 Mo 114.18(19)
C3 Si1 Mo 115.2(2)
C5 Si1 Mo 114.25(18)
C27 C31 H31A 109.5
C27 C31 H31B 109.5
H31A C31 H31B 109.5
C27 C31 H31C 109.5
H31A C31 H31C 109.5
H31B C31 H31C 109.5
Si1 C4 H4A 109.5
Si1 C4 H4B 109.5
H4A C4 H4B 109.5
Si1 C4 H4C 109.5
H4A C4 H4C 109.5
H4B C4 H4C 109.5
C17 C22 H22A 109.5
C17 C22 H22B 109.5
H22A C22 H22B 109.5
C17 C22 H22C 109.5
H22A C22 H22C 109.5
H22B C22 H22C 109.5
C15 N C25 133.6(4)
C15 N Si2 68.7(3)
C25 N Si2 157.3(3)
C10 C11 C6 120.8(4)
C10 C11 C14 117.7(4)
C6 C11 C14 121.5(4)
C11 C14 H14A 109.5
C11 C14 H14B 109.5
H14A C14 H14B 109.5
C11 C14 H14C 109.5
H14A C14 H14C 109.5
H14B C14 H14C 109.5
C17 C16 C21 120.4(4)
C17 C16 C15 121.0(4)
C21 C16 C15 118.5(4)
N C15 C16 133.8(4)
N C15 Si2 71.9(3)
C16 C15 Si2 154.2(3)
C29 C25 N 105.9(4)
C29 C25 C30 110.7(4)
N C25 C30 108.6(4)
C29 C25 C26 114.5(4)
N C25 C26 103.7(3)
C30 C25 C26 112.8(4)
C11 C6 C7 117.2(4)
C11 C6 Si2 121.2(3)
C7 C6 Si2 121.5(3)
C11 C10 C9 121.8(5)
C11 C10 H10 119.1
C9 C10 H10 119.1
C8 C9 C10 117.3(4)
C8 C9 C13 121.5(5)
C10 C9 C13 121.1(5)
C21 C24 H24A 109.5
C21 C24 H24B 109.5
H24A C24 H24B 109.5
C21 C24 H24C 109.5
H24A C24 H24C 109.5
H24B C24 H24C 109.5
C20 C19 C18 118.5(5)
C20 C19 C23 121.3(5)
C18 C19 C23 120.2(5)
C7 C12 H12A 109.5
C7 C12 H12B 109.5
H12A C12 H12B 109.5
C7 C12 H12C 109.5
H12A C12 H12C 109.5
H12B C12 H12C 109.5
C16 C17 C18 118.5(5)
C16 C17 C22 123.3(4)
C18 C17 C22 118.2(5)
C37 C42 H42A 109.5
C37 C42 H42B 109.5
H42A C42 H42B 109.5
C37 C42 H42C 109.5
H42A C42 H42C 109.5
H42B C42 H42C 109.5
C16 C21 C20 118.8(5)
C16 C21 C24 120.7(4)
C20 C21 C24 120.5(5)
C36 C37 C33 108.2(4)
C36 C37 C42 127.3(5)
C33 C37 C42 124.0(5)
C36 C37 Mo 74.3(3)
C33 C37 Mo 71.7(3)
C42 C37 Mo 126.2(4)
C28 C27 C31 110.4(5)
C28 C27 C32 107.2(4)
C31 C27 C32 107.4(4)
C28 C27 C26 113.0(4)
C31 C27 C26 112.8(4)
C32 C27 C26 105.4(4)
C33 C38 H38A 109.5
C33 C38 H38B 109.5
H38A C38 H38B 109.5
C33 C38 H38C 109.5
H38A C38 H38C 109.5
H38B C38 H38C 109.5
C8 C7 C6 119.9(4)
C8 C7 C12 118.5(4)
C6 C7 C12 121.6(4)
C25 C26 C27 123.9(4)
C25 C26 H26A 106.3
C27 C26 H26A 106.3
C25 C26 H26B 106.3
C27 C26 H26B 106.3
H26A C26 H26B 106.4
C33 C34 C35 108.0(4)
C33 C34 C39 125.9(5)
C35 C34 C39 125.3(5)
C33 C34 Mo 71.7(3)
C35 C34 Mo 73.7(3)
C39 C34 Mo 128.3(3)
C34 C39 H39A 109.5
C34 C39 H39B 109.5
H39A C39 H39B 109.5
C34 C39 H39C 109.5
H39A C39 H39C 109.5
H39B C39 H39C 109.5
C9 C13 H13A 109.5
C9 C13 H13B 109.5
H13A C13 H13B 109.5
C9 C13 H13C 109.5
H13A C13 H13C 109.5
H13B C13 H13C 109.5
C19 C18 C17 122.2(5)
C19 C18 H18 118.9
C17 C18 H18 118.9
O1 C1 Mo 172.5(4)
C25 C30 H30A 109.5
C25 C30 H30B 109.5
H30A C30 H30B 109.5
C25 C30 H30C 109.5
H30A C30 H30C 109.5
H30B C30 H30C 109.5
C35 C40 H40A 109.5
C35 C40 H40B 109.5
H40A C40 H40B 109.5
C35 C40 H40C 109.5
H40A C40 H40C 109.5
H40B C40 H40C 109.5
C25 C29 H29A 109.5
C25 C29 H29B 109.5
H29A C29 H29B 109.5
C25 C29 H29C 109.5
H29A C29 H29C 109.5
H29B C29 H29C 109.5
C37 C36 C35 108.0(5)
C37 C36 C41 126.0(5)
C35 C36 C41 124.5(5)
C37 C36 Mo 71.0(3)
C35 C36 Mo 72.3(3)
C41 C36 Mo 133.5(4)
C19 C20 C21 121.4(5)
C19 C20 H20 119.3
C21 C20 H20 119.3
C34 C33 C37 108.0(4)
C34 C33 C38 126.8(5)
C37 C33 C38 124.7(4)
C34 C33 Mo 73.1(3)
C37 C33 Mo 72.8(3)
C38 C33 Mo 126.4(3)
C19 C23 H23A 109.5
C19 C23 H23B 109.5
H23A C23 H23B 109.5
C19 C23 H23C 109.5
H23A C23 H23C 109.5
H23B C23 H23C 109.5
C34 C35 C36 107.9(4)
C34 C35 C40 125.8(5)
C36 C35 C40 126.0(5)
C34 C35 Mo 71.3(3)
C36 C35 Mo 72.9(3)
C40 C35 Mo 126.4(4)
C36 C41 H41A 109.5
C36 C41 H41B 109.5
H41A C41 H41B 109.5
C36 C41 H41C 109.5
H41A C41 H41C 109.5
H41B C41 H41C 109.5
Si1 C3 H3A 109.5
Si1 C3 H3B 109.5
H3A C3 H3B 109.5
Si1 C3 H3C 109.5
H3A C3 H3C 109.5
H3B C3 H3C 109.5
O2 C2 Mo 174.2(5)
Si1 C5 H5A 109.5
Si1 C5 H5B 109.5
H5A C5 H5B 109.5
Si1 C5 H5C 109.5
H5A C5 H5C 109.5
H5B C5 H5C 109.5
C27 C28 H28A 109.5
C27 C28 H28B 109.5
H28A C28 H28B 109.5
C27 C28 H28C 109.5
H28A C28 H28C 109.5
H28B C28 H28C 109.5
C9 C8 C7 123.0(4)
C9 C8 H8 118.5
C7 C8 H8 118.5
C27 C32 H32A 109.5
C27 C32 H32B 109.5
H32A C32 H32B 109.5
C27 C32 H32C 109.5
H32A C32 H32C 109.5
H32B C32 H32C 109.5

loop_
_geom_bond_atom_site_label_1
_geom_bond_atom_site_label_2
_geom_bond_distance
Mo C2 1.960(5)
Mo C1 1.964(5)
Mo C33 2.349(5)
Mo C37 2.364(5)
Mo C34 2.367(5)
Mo C35 2.399(5)
Mo C36 2.407(6)
Mo Si2 2.4439(14)
Mo Si1 2.6031(14)
Si2 C15 1.900(5)
Si2 C6 1.904(5)
Si2 N 1.939(4)
Si1 C4 1.888(6)
Si1 C3 1.894(7)
Si1 C5 1.903(6)
C31 C27 1.534(8)
C31 H31A 0.9600
C31 H31B 0.9600
C31 H31C 0.9600
C4 H4A 0.9600
C4 H4B 0.9600
C4 H4C 0.9600
C22 C17 1.506(7)
C22 H22A 0.9600
C22 H22B 0.9600
C22 H22C 0.9600
N C15 1.292(6)
N C25 1.522(6)
O1 C1 1.155(6)
O2 C2 1.173(6)
C11 C10 1.391(6)
C11 C6 1.418(6)
C11 C14 1.523(6)
C14 H14A 0.9600
C14 H14B 0.9600
C14 H14C 0.9600
C16 C17 1.400(7)
C16 C21 1.405(7)
C16 C15 1.492(6)
C25 C29 1.516(7)
C25 C30 1.525(6)
C25 C26 1.550(6)
C6 C7 1.420(6)
C10 C9 1.395(7)
C10 H10 0.9300
C9 C8 1.382(7)
C9 C13 1.509(7)
C24 C21 1.507(7)
C24 H24A 0.9600
C24 H24B 0.9600
C24 H24C 0.9600
C19 C20 1.381(8)
C19 C18 1.388(8)
C19 C23 1.510(7)
C12 C7 1.517(7)
C12 H12A 0.9600
C12 H12B 0.9600
C12 H12C 0.9600
C17 C18 1.401(7)
C42 C37 1.506(7)
C42 H42A 0.9600
C42 H42B 0.9600
C42 H42C 0.9600
C21 C20 1.412(7)
C37 C36 1.421(7)
C37 C33 1.436(7)
C27 C28 1.534(7)
C27 C32 1.550(8)
C27 C26 1.554(6)
C38 C33 1.498(7)
C38 H38A 0.9600
C38 H38B 0.9600
C38 H38C 0.9600
C7 C8 1.392(7)
C26 H26A 0.9700
C26 H26B 0.9700
C34 C33 1.426(7)
C34 C35 1.433(8)
C34 C39 1.502(7)
C39 H39A 0.9600
C39 H39B 0.9600
C39 H39C 0.9600
C13 H13A 0.9600
C13 H13B 0.9600
C13 H13C 0.9600
C18 H18 0.9300
C30 H30A 0.9600
C30 H30B 0.9600
C30 H30C 0.9600
C40 C35 1.498(7)
C40 H40A 0.9600
C40 H40B 0.9600
C40 H40C 0.9600
C29 H29A 0.9600
C29 H29B 0.9600
C29 H29C 0.9600
C36 C35 1.436(8)
C36 C41 1.514(8)
C20 H20 0.9300
C23 H23A 0.9600
C23 H23B 0.9600
C23 H23C 0.9600
C41 H41A 0.9600
C41 H41B 0.9600
C41 H41C 0.9600
C3 H3A 0.9600
C3 H3B 0.9600
C3 H3C 0.9600
C5 H5A 0.9600
C5 H5B 0.9600
C5 H5C 0.9600
C28 H28A 0.9600
C28 H28B 0.9600
C28 H28C 0.9600
C8 H8 0.9300
C32 H32A 0.9600
C32 H32B 0.9600
C32 H32C 0.9600
